data_1576629
loop_
_publ_author_name
'Redl, Samuel'
'Halas, Simon'
'Monkowius, Uwe'
'Topf, Christoph'

_publ_section_title
;
 Exploring the bimodal nature of a nickel-based catalytic system for the
 hydrogenation of alkenes and polycyclic aromatic hydrocarbons
;
_journal_issue 4
_journal_name_full 'Catalysis Science &amp; Technology'
_journal_page_first 1238
_journal_page_last 1249
_journal_paper_doi 10.1039/D5CY01341K
_journal_volume 16
_journal_year 2026
_chemical_formula_moiety '2(C36 H36 N2 Ni), C7 H8'
_chemical_formula_sum 'C79 H80 N4 Ni2'
_chemical_formula_weight 1202.89
_space_group_crystal_system monoclinic
_space_group_IT_number 14
_space_group_name_Hall '-P 2ybc'
_space_group_name_H-M_alt 'P 1 21/c 1'
_atom_sites_solution_hydrogens mixed
_audit_creation_method
;FinalCif 2024.9-1 by Daniel Kratzert, Freiburg 2025, 
https://dkratzert.de/finalcif.html
;
_audit_update_record
;
2025-10-04 deposited with the CCDC.	2026-01-08 downloaded from the CCDC.
;
_cell_angle_alpha 90
_cell_angle_beta 115.8890(10)
_cell_angle_gamma 90
_cell_formula_units_Z 4
_cell_length_a 21.2448(12)
_cell_length_b 18.7524(8)
_cell_length_c 18.5759(8)
_cell_measurement_reflns_used 9201
_cell_measurement_temperature 296(2)
_cell_measurement_theta_max 20.0
_cell_measurement_theta_min 2.44
_cell_measurement_wavelength 0.71073
_cell_volume 6657.8(6)
_computing_cell_refinement "'Bruker SAINT'"
_computing_data_reduction SAINT
_computing_molecular_graphics 'shelXle (C.B. Huebschle, rev 1503)'
_computing_structure_refinement 'SHELXL-2019/2 (Sheldrick, 2019)'
_computing_structure_solution 'SHELXT 2018/2 (Sheldrick, 2018)'
_diffrn_ambient_temperature 296(2)
_diffrn_measured_fraction_theta_full 0.999
_diffrn_measured_fraction_theta_max 0.994
_diffrn_measurement_device_type 'Bruker Quest D8 Eco'
_diffrn_measurement_method '\f and \w scans'
_diffrn_radiation_type MoK\a
_diffrn_radiation_wavelength 0.71073
_diffrn_reflns_av_R_equivalents 0.1063
_diffrn_reflns_av_unetI/netI 0.0617
_diffrn_reflns_Laue_measured_fraction_full 0.999
_diffrn_reflns_Laue_measured_fraction_max 0.994
_diffrn_reflns_limit_h_max 26
_diffrn_reflns_limit_h_min -26
_diffrn_reflns_limit_k_max 23
_diffrn_reflns_limit_k_min -23
_diffrn_reflns_limit_l_max 23
_diffrn_reflns_limit_l_min -23
_diffrn_reflns_number 349632
_diffrn_reflns_point_group_measured_fraction_full 0.999
_diffrn_reflns_point_group_measured_fraction_max 0.994
_diffrn_reflns_theta_full 25.242
_diffrn_reflns_theta_max 26.484
_diffrn_reflns_theta_min 2.439
_exptl_absorpt_coefficient_mu 0.611
_exptl_absorpt_correction_T_max 0.891
_exptl_absorpt_correction_T_min 0.796
_exptl_absorpt_correction_type multi-scan
_exptl_absorpt_process_details
;
Krause, L., Herbst-Irmer, R., Sheldrick, G. M., Stalke, D. (2015).
"Comparison of silver and molybdenum microfocus X-ray sources for
single-crystal structure determination"
J. Appl. Cryst. 48, 3-10.
doi:10.1107/S1600576714022985
;
_exptl_crystal_colour red
_exptl_crystal_density_diffrn 1.2
_exptl_crystal_description block
_exptl_crystal_F_000 2552
_exptl_crystal_recrystallization_method 'Re-crystallisation from solvent: toluene'
_exptl_crystal_size_max 0.392
_exptl_crystal_size_mid 0.226
_exptl_crystal_size_min 0.193
_refine_diff_density_max 0.292
_refine_diff_density_min -0.446
_refine_diff_density_rms 0.061
_refine_ls_extinction_method none
_refine_ls_goodness_of_fit_ref 1.041
_refine_ls_hydrogen_treatment mixed
_refine_ls_matrix_type full
_refine_ls_number_parameters 750
_refine_ls_number_reflns 13728
_refine_ls_number_restraints 26
_refine_ls_restrained_S_all 2.032
_refine_ls_R_factor_all 0.1286
_refine_ls_R_factor_gt 0.0581
_refine_ls_shift/su_max 0.001
_refine_ls_shift/su_mean 0.000
_refine_ls_structure_factor_coef Fsqd
_refine_ls_weighting_details 'w=1/[\s^2^(Fo^2^)+(0.0632P)^2^+2.9814P] where P=(Fo^2^+2Fc^2^)/3'
_refine_ls_weighting_scheme calc
_refine_ls_wR_factor_gt 0.1310
_refine_ls_wR_factor_ref 0.1536
_reflns_Friedel_coverage 0.000
_reflns_number_gt 7511
_reflns_number_total 13728
_reflns_threshold_expression 'I > 2\s(I)'
_cod_data_source_file d5cy01341k2.cif
_cod_data_source_block SR2744_4_0ma_a
_cod_original_sg_symbol_H-M 'P 21/c'
_cod_database_code 1576629
_shelx_shelxl_version_number 2019/3
_shelx_space_group_comment
;
The symmetry employed for this shelxl refinement is uniquely defined
by the following loop, which should always be used as a source of
symmetry information in preference to the above space-group names.
They are only intended as comments.
;
_shelx_estimated_absorpt_t_min 0.796
_shelx_estimated_absorpt_t_max 0.891
_geom_details
; All esds (except the esd in the dihedral angle between two l.s. planes)
 are estimated using the full covariance matrix.  The cell esds are taken
 into account individually in the estimation of esds in distances, angles
 and torsion angles; correlations between esds in cell parameters are only
 used when they are defined by crystal symmetry.  An approximate (isotropic)
 treatment of cell esds is used for estimating esds involving l.s. planes.
;

loop_
_space_group_symop_operation_xyz
'x, y, z'
'-x, y+1/2, -z+1/2'
'-x, -y, -z'
'x, -y-1/2, z-1/2'

loop_
_atom_site_label
_atom_site_type_symbol
_atom_site_fract_x
_atom_site_fract_y
_atom_site_fract_z
_atom_site_U_iso_or_equiv
_atom_site_adp_type
_atom_site_occupancy
_atom_site_site_symmetry_order
_atom_site_calc_flag
_atom_site_refinement_flags_posn
_atom_site_refinement_flags_adp
_atom_site_refinement_flags_occupancy
_atom_site_disorder_assembly
_atom_site_disorder_group
Ni1 Ni 0.41865(2) 0.25202(2) 0.74623(3) 0.06008(15) Uani 1 1 d D . . . .
Ni2 Ni 0.03349(3) 0.27222(2) 0.31652(2) 0.06288(16) Uani 1 1 d D . . . .
N1 N 0.41121(13) 0.31227(13) 0.88281(14) 0.0508(6) Uani 1 1 d . . . . .
N2 N 0.47130(13) 0.37836(15) 0.83865(15) 0.0541(7) Uani 1 1 d . . . . .
N3 N 0.06063(13) 0.21387(13) 0.46952(14) 0.0458(6) Uani 1 1 d . . . . .
N4 N 0.00299(13) 0.14053(13) 0.37184(13) 0.0486(6) Uani 1 1 d . . . . .
C1 C 0.5126(3) 0.2062(4) 0.7561(4) 0.1130(19) Uani 1 1 d . . . . .
H1 H 0.558835 0.212005 0.801178 0.136 Uiso 1 1 calc R U . . .
C2 C 0.4855(3) 0.2469(3) 0.6867(4) 0.0939(14) Uani 1 1 d . . . . .
H2 H 0.508851 0.287590 0.675620 0.113 Uiso 1 1 calc R U . . .
C3 C 0.4207(3) 0.2216(2) 0.6369(3) 0.0855(12) Uani 1 1 d . . . . .
H3 H 0.390213 0.240370 0.583721 0.103 Uiso 1 1 calc R U . . .
C4 C 0.4055(3) 0.1634(2) 0.6746(3) 0.0874(13) Uani 1 1 d . . . . .
H4 H 0.363357 0.133741 0.651088 0.105 Uiso 1 1 calc R U . . .
C5 C 0.4632(4) 0.1510(3) 0.7476(4) 0.1143(18) Uani 1 1 d . . . . .
H5 H 0.469291 0.111730 0.784951 0.137 Uiso 1 1 calc R U . . .
C6 C 0.43339(15) 0.31717(17) 0.82502(18) 0.0492(8) Uani 1 1 d D . . . .
C7 C 0.43510(17) 0.37077(17) 0.94206(19) 0.0560(8) Uani 1 1 d . . . . .
H7 H 0.464722 0.352727 0.995872 0.067 Uiso 1 1 calc R U . . .
C8 C 0.47759(17) 0.41827(18) 0.91061(19) 0.0582(9) Uani 1 1 d . . . . .
H8 H 0.526515 0.422717 0.950186 0.070 Uiso 1 1 calc R U . . .
C9 C 0.37449(19) 0.25246(17) 0.89323(19) 0.0540(8) Uani 1 1 d . . . . .
C10 C 0.4134(2) 0.1979(2) 0.9450(2) 0.0637(9) Uani 1 1 d . . . . .
C11 C 0.3777(3) 0.1410(2) 0.9572(3) 0.0835(12) Uani 1 1 d . . . . .
H11 H 0.403104 0.104352 0.991154 0.100 Uiso 1 1 calc R U . . .
C12 C 0.3066(3) 0.1370(2) 0.9211(3) 0.0896(14) Uani 1 1 d . . . . .
C13 C 0.2696(2) 0.1910(3) 0.8700(3) 0.0845(13) Uani 1 1 d . . . . .
H13 H 0.221068 0.187973 0.844555 0.101 Uiso 1 1 calc R U . . .
C14 C 0.30140(19) 0.24980(19) 0.8546(2) 0.0590(9) Uani 1 1 d . . . . .
C15 C 0.37793(17) 0.41808(17) 0.94211(17) 0.0513(8) Uani 1 1 d . . . . .
C16 C 0.38351(17) 0.48476(17) 0.91107(18) 0.0532(8) Uani 1 1 d . . . . .
C17 C 0.44073(18) 0.48978(18) 0.8927(2) 0.0590(9) Uani 1 1 d . . . . .
C18 C 0.3263(2) 0.4073(2) 0.9660(2) 0.0670(10) Uani 1 1 d . . . . .
H18 H 0.322599 0.364103 0.988424 0.080 Uiso 1 1 calc R U . . .
C19 C 0.2789(2) 0.4631(2) 0.9559(2) 0.0798(12) Uani 1 1 d . . . . .
H19 H 0.243272 0.455572 0.971330 0.096 Uiso 1 1 calc R U . . .
C20 C 0.2830(2) 0.5277(2) 0.9246(2) 0.0791(11) Uani 1 1 d . . . . .
H20 H 0.250286 0.563003 0.918681 0.095 Uiso 1 1 calc R U . . .
C21 C 0.3370(2) 0.54115(19) 0.9010(2) 0.0643(9) Uani 1 1 d . . . . .
C22 C 0.50408(19) 0.40218(18) 0.7904(2) 0.0591(9) Uani 1 1 d . . . . .
C23 C 0.4650(2) 0.4359(2) 0.7187(2) 0.0742(11) Uani 1 1 d . . . . .
C24 C 0.4994(3) 0.4574(2) 0.6733(3) 0.1006(16) Uani 1 1 d . . . . .
H24 H 0.474108 0.480782 0.624958 0.121 Uiso 1 1 calc R U . . .
C25 C 0.5701(4) 0.4451(3) 0.6981(4) 0.114(2) Uani 1 1 d . . . . .
C26 C 0.6063(3) 0.4105(3) 0.7689(4) 0.1068(17) Uani 1 1 d . . . . .
H26 H 0.653600 0.401237 0.785367 0.128 Uiso 1 1 calc R U . . .
C27 C 0.5757(2) 0.3886(2) 0.8173(2) 0.0732(11) Uani 1 1 d . . . . .
C28 C 0.4928(2) 0.2001(2) 0.9836(3) 0.0954(14) Uani 1 1 d . . . . .
H28A H 0.510964 0.156241 1.011610 0.143 Uiso 1 1 calc R U . . .
H28B H 0.508878 0.239229 1.020522 0.143 Uiso 1 1 calc R U . . .
H28C H 0.508741 0.206245 0.942907 0.143 Uiso 1 1 calc R U . . .
C29 C 0.2692(4) 0.0734(3) 0.9355(4) 0.156(3) Uani 1 1 d . . . . .
H29A H 0.224254 0.067690 0.890730 0.234 Uiso 1 1 calc R U . . .
H29B H 0.263092 0.081336 0.983169 0.234 Uiso 1 1 calc R U . . .
H29C H 0.296581 0.031166 0.941842 0.234 Uiso 1 1 calc R U . . .
C30 C 0.2585(2) 0.3066(2) 0.7968(2) 0.0824(12) Uani 1 1 d . . . . .
H30A H 0.211638 0.305736 0.792081 0.124 Uiso 1 1 calc R U . . .
H30B H 0.257379 0.297878 0.745322 0.124 Uiso 1 1 calc R U . . .
H30C H 0.278973 0.352496 0.816008 0.124 Uiso 1 1 calc R U . . .
C31 C 0.4531(2) 0.5530(2) 0.8653(2) 0.0786(12) Uani 1 1 d . . . . .
H31 H 0.490881 0.557983 0.853138 0.094 Uiso 1 1 calc R U . . .
C32 C 0.3515(3) 0.6055(2) 0.8720(3) 0.0883(13) Uani 1 1 d . . . . .
H32 H 0.322447 0.644797 0.863957 0.106 Uiso 1 1 calc R U . . .
C33 C 0.4083(3) 0.6104(2) 0.8558(3) 0.0902(13) Uani 1 1 d . . . . .
H33 H 0.417362 0.653689 0.837758 0.108 Uiso 1 1 calc R U . . .
C34 C 0.3876(2) 0.4468(2) 0.6883(3) 0.1030(15) Uani 1 1 d . . . . .
H34A H 0.371897 0.481593 0.646178 0.154 Uiso 1 1 calc R U . . .
H34B H 0.377732 0.463367 0.731236 0.154 Uiso 1 1 calc R U . . .
H34C H 0.363769 0.402521 0.668202 0.154 Uiso 1 1 calc R U . . .
C35 C 0.6047(4) 0.4699(4) 0.6449(4) 0.186(3) Uani 1 1 d . . . . .
H35A H 0.634146 0.432553 0.641232 0.279 Uiso 1 1 calc R U . . .
H35B H 0.632424 0.511607 0.667762 0.279 Uiso 1 1 calc R U . . .
H35C H 0.569147 0.480873 0.592337 0.279 Uiso 1 1 calc R U . . .
C36 C 0.6185(2) 0.3507(3) 0.8945(3) 0.1011(15) Uani 1 1 d . . . . .
H36A H 0.655687 0.325001 0.890144 0.152 Uiso 1 1 calc R U . . .
H36B H 0.589191 0.317960 0.905834 0.152 Uiso 1 1 calc R U . . .
H36C H 0.637803 0.384939 0.937092 0.152 Uiso 1 1 calc R U . . .
C37 C -0.0368(3) 0.2589(2) 0.1912(2) 0.0889(14) Uani 1 1 d . . . . .
H37 H -0.056824 0.213479 0.165031 0.107 Uiso 1 1 calc R U . . .
C38 C 0.0249(3) 0.2870(3) 0.1992(3) 0.0996(15) Uani 1 1 d . . . . .
H38 H 0.055816 0.266012 0.178249 0.120 Uiso 1 1 calc R U . . .
C39 C 0.0362(3) 0.3509(3) 0.2406(3) 0.1056(18) Uani 1 1 d . . . . .
H39 H 0.075168 0.380320 0.255638 0.127 Uiso 1 1 calc R U . . .
C40 C -0.0213(4) 0.3628(3) 0.2554(3) 0.1144(19) Uani 1 1 d . . . . .
H40 H -0.029933 0.405586 0.280039 0.137 Uiso 1 1 calc R U . . .
C41 C -0.0661(3) 0.3040(3) 0.2271(3) 0.1023(15) Uani 1 1 d . . . . .
H41 H -0.111270 0.297762 0.228825 0.123 Uiso 1 1 calc R U . . .
C42 C 0.03364(15) 0.20620(16) 0.38920(17) 0.0469(7) Uani 1 1 d D . . . .
C43 C 0.04764(16) 0.15364(15) 0.51199(17) 0.0467(7) Uani 1 1 d . . . . .
H43 H 0.018307 0.167807 0.538189 0.056 Uiso 1 1 calc R U . . .
C44 C 0.00896(16) 0.09990(16) 0.44246(17) 0.0468(7) Uani 1 1 d . . . . .
H44 H -0.037113 0.087053 0.438620 0.056 Uiso 1 1 calc R U . . .
C45 C 0.09412(17) 0.27756(16) 0.51217(17) 0.0492(8) Uani 1 1 d . . . . .
C46 C 0.05337(18) 0.32792(18) 0.52673(19) 0.0562(8) Uani 1 1 d . . . . .
C47 C 0.0866(2) 0.38770(19) 0.5713(2) 0.0689(10) Uani 1 1 d . . . . .
H47 H 0.059740 0.422144 0.581067 0.083 Uiso 1 1 calc R U . . .
C48 C 0.1571(2) 0.3977(2) 0.6014(2) 0.0690(10) Uani 1 1 d . . . . .
C49 C 0.1957(2) 0.3479(2) 0.5837(2) 0.0683(10) Uani 1 1 d . . . . .
H49 H 0.243504 0.355228 0.602247 0.082 Uiso 1 1 calc R U . . .
C50 C 0.16597(17) 0.28697(18) 0.53908(18) 0.0527(8) Uani 1 1 d . . . . .
C51 C 0.11279(16) 0.11534(16) 0.56909(17) 0.0479(8) Uani 1 1 d . . . . .
C52 C 0.11559(16) 0.04918(16) 0.53531(18) 0.0472(8) Uani 1 1 d . . . . .
C53 C 0.05705(17) 0.03583(16) 0.46265(18) 0.0492(8) Uani 1 1 d . . . . .
C54 C 0.1656(2) 0.13406(19) 0.6407(2) 0.0663(10) Uani 1 1 d . . . . .
H54 H 0.164262 0.177045 0.664924 0.080 Uiso 1 1 calc R U . . .
C55 C 0.2224(2) 0.0870(2) 0.6773(2) 0.0792(11) Uani 1 1 d . . . . .
H55 H 0.258974 0.099942 0.725917 0.095 Uiso 1 1 calc R U . . .
C56 C 0.2256(2) 0.0233(2) 0.6440(2) 0.0761(11) Uani 1 1 d . . . . .
H56 H 0.264435 -0.005869 0.670036 0.091 Uiso 1 1 calc R U . . .
C57 C 0.17103(18) 0.00051(18) 0.5706(2) 0.0586(9) Uani 1 1 d . . . . .
C58 C -0.02677(17) 0.10916(16) 0.29416(17) 0.0487(8) Uani 1 1 d . . . . .
C59 C 0.01654(19) 0.08223(17) 0.26243(19) 0.0560(9) Uani 1 1 d . . . . .
C60 C -0.0157(3) 0.0517(2) 0.1866(2) 0.0773(12) Uani 1 1 d . . . . .
H60 H 0.012402 0.033464 0.164144 0.093 Uiso 1 1 calc R U . . .
C61 C -0.0871(3) 0.0473(2) 0.1434(2) 0.0830(13) Uani 1 1 d . . . . .
C62 C -0.1279(2) 0.0741(2) 0.1769(2) 0.0763(11) Uani 1 1 d . . . . .
H62 H -0.176325 0.071228 0.148283 0.092 Uiso 1 1 calc R U . . .
C63 C -0.09973(19) 0.10575(18) 0.25287(19) 0.0580(9) Uani 1 1 d . . . . .
C64 C -0.0250(2) 0.3206(2) 0.4929(3) 0.0831(12) Uani 1 1 d . . . . .
H64A H -0.044213 0.362509 0.505356 0.125 Uiso 1 1 calc R U . . .
H64B H -0.036308 0.279553 0.515857 0.125 Uiso 1 1 calc R U . . .
H64C H -0.044341 0.314990 0.435858 0.125 Uiso 1 1 calc R U . . .
C65 C 0.1916(3) 0.4636(2) 0.6499(3) 0.1084(16) Uani 1 1 d . . . . .
H65A H 0.226055 0.481304 0.633968 0.163 Uiso 1 1 calc R U . . .
H65B H 0.213810 0.451649 0.705746 0.163 Uiso 1 1 calc R U . . .
H65C H 0.156847 0.499669 0.640734 0.163 Uiso 1 1 calc R U . . .
C66 C 0.21074(19) 0.2351(2) 0.5203(2) 0.0771(11) Uani 1 1 d . . . . .
H66A H 0.256124 0.232301 0.564961 0.116 Uiso 1 1 calc R U . . .
H66B H 0.215512 0.250990 0.473828 0.116 Uiso 1 1 calc R U . . .
H66C H 0.189175 0.188861 0.510216 0.116 Uiso 1 1 calc R U . . .
C67 C 0.0521(2) -0.02780(18) 0.4243(2) 0.0614(9) Uani 1 1 d . . . . .
H67 H 0.013066 -0.038394 0.376887 0.074 Uiso 1 1 calc R U . . .
C68 C 0.1655(2) -0.06319(19) 0.5292(2) 0.0703(10) Uani 1 1 d . . . . .
H68 H 0.201202 -0.096744 0.549643 0.084 Uiso 1 1 calc R U . . .
C69 C 0.1075(2) -0.07668(19) 0.4584(2) 0.0714(11) Uani 1 1 d . . . . .
H69 H 0.104973 -0.119621 0.432216 0.086 Uiso 1 1 calc R U . . .
C70 C 0.0944(2) 0.0872(2) 0.3046(2) 0.0846(12) Uani 1 1 d . . . . .
H70A H 0.114685 0.048409 0.288232 0.127 Uiso 1 1 calc R U . . .
H70B H 0.109437 0.084919 0.361338 0.127 Uiso 1 1 calc R U . . .
H70C H 0.109302 0.131634 0.291284 0.127 Uiso 1 1 calc R U . . .
C71 C -0.1187(3) 0.0141(3) 0.0597(3) 0.150(3) Uani 1 1 d . . . . .
H71A H -0.166485 0.029061 0.030985 0.224 Uiso 1 1 calc R U . . .
H71B H -0.116836 -0.036950 0.064261 0.224 Uiso 1 1 calc R U . . .
H71C H -0.092537 0.029298 0.031400 0.224 Uiso 1 1 calc R U . . .
C72 C -0.14616(19) 0.1371(2) 0.2862(2) 0.0813(12) Uani 1 1 d . . . . .
H72A H -0.192558 0.142741 0.244100 0.122 Uiso 1 1 calc R U . . .
H72B H -0.128232 0.182828 0.309451 0.122 Uiso 1 1 calc R U . . .
H72C H -0.147484 0.106001 0.326572 0.122 Uiso 1 1 calc R U . . .
C79A C 0.7730(6) 0.1841(7) 0.8556(9) 0.257(5) Uani 0.688(9) 1 d D . P A 1
H79A H 0.754366 0.141432 0.825121 0.386 Uiso 0.688(9) 1 calc R U P A 1
H79B H 0.823089 0.183923 0.876248 0.386 Uiso 0.688(9) 1 calc R U P A 1
H79C H 0.754333 0.224971 0.821903 0.386 Uiso 0.688(9) 1 calc R U P A 1
C73A C 0.7543(7) 0.1868(7) 0.9203(7) 0.257(5) Uani 0.688(9) 1 d DG . P A 1
C75A C 0.6968(6) 0.1442(6) 0.9073(7) 0.257(5) Uani 0.688(9) 1 d DG . P A 1
H75A H 0.676372 0.116696 0.861120 0.309 Uiso 0.688(9) 1 calc R U P A 1
C78A C 0.6700(5) 0.1425(6) 0.9634(9) 0.257(5) Uani 0.688(9) 1 d DG . P A 1
H78A H 0.631542 0.113966 0.954764 0.309 Uiso 0.688(9) 1 calc R U P A 1
C77A C 0.7006(6) 0.1836(7) 1.0325(8) 0.257(5) Uani 0.688(9) 1 d DG . P A 1
H77A H 0.682608 0.182477 1.070010 0.309 Uiso 0.688(9) 1 calc R U P A 1
C76A C 0.7580(6) 0.2263(6) 1.0454(7) 0.257(5) Uani 0.688(9) 1 d DG . P A 1
H76A H 0.778504 0.253717 1.091612 0.309 Uiso 0.688(9) 1 calc R U P A 1
C74A C 0.7849(5) 0.2279(6) 0.9893(9) 0.257(5) Uani 0.688(9) 1 d DG . P A 1
H74A H 0.823335 0.256448 0.997969 0.309 Uiso 0.688(9) 1 calc R U P A 1
C79B C 0.7087(14) 0.2051(15) 1.0678(18) 0.257(5) Uani 0.312(9) 1 d D . P A 2
H79D H 0.733257 0.234092 1.114345 0.386 Uiso 0.312(9) 1 calc R U P A 2
H79E H 0.701171 0.158496 1.083885 0.386 Uiso 0.312(9) 1 calc R U P A 2
H79F H 0.664412 0.226705 1.034699 0.386 Uiso 0.312(9) 1 calc R U P A 2
C77B C 0.7354(16) 0.1759(15) 0.8709(14) 0.257(5) Uani 0.312(9) 1 d DG . P A 2
H77B H 0.731047 0.167970 0.819538 0.309 Uiso 0.312(9) 1 calc R U P A 2
C76B C 0.6907(12) 0.1417(13) 0.8964(18) 0.257(5) Uani 0.312(9) 1 d DG . P A 2
H76B H 0.656362 0.110886 0.862072 0.309 Uiso 0.312(9) 1 calc R U P A 2
C75B C 0.6972(12) 0.1534(14) 0.973(2) 0.257(5) Uani 0.312(9) 1 d DG . P A 2
H75B H 0.667235 0.130552 0.990298 0.309 Uiso 0.312(9) 1 calc R U P A 2
C73B C 0.7484(16) 0.1994(15) 1.0246(16) 0.257(5) Uani 0.312(9) 1 d DG . P A 2
C74B C 0.7932(13) 0.2336(13) 0.9991(19) 0.257(5) Uani 0.312(9) 1 d DG . P A 2
H74B H 0.827476 0.264384 1.033456 0.309 Uiso 0.312(9) 1 calc R U P A 2
C78B C 0.7867(13) 0.2218(13) 0.922(2) 0.257(5) Uani 0.312(9) 1 d DG . P A 2
H78B H 0.816605 0.244720 0.905231 0.309 Uiso 0.312(9) 1 calc R U P A 2
H9 H 0.1093(11) 0.279(2) 0.373(2) 0.158(18) Uiso 1 1 d D . . . .
H6 H 0.3434(9) 0.274(2) 0.720(2) 0.20(2) Uiso 1 1 d D . . . .

loop_
_atom_site_aniso_label
_atom_site_aniso_U_11
_atom_site_aniso_U_22
_atom_site_aniso_U_33
_atom_site_aniso_U_23
_atom_site_aniso_U_13
_atom_site_aniso_U_12
Ni1 0.0634(3) 0.0664(3) 0.0561(3) -0.0161(2) 0.0314(2) -0.0049(2)
Ni2 0.0807(3) 0.0597(3) 0.0418(3) 0.0084(2) 0.0208(2) -0.0148(2)
N1 0.0616(17) 0.0517(16) 0.0453(15) -0.0058(12) 0.0292(14) -0.0042(13)
N2 0.0518(16) 0.0685(18) 0.0483(16) -0.0151(14) 0.0277(14) -0.0117(14)
N3 0.0551(16) 0.0476(15) 0.0342(14) 0.0001(11) 0.0190(12) -0.0031(12)
N4 0.0596(17) 0.0518(16) 0.0322(14) 0.0040(12) 0.0181(12) -0.0078(13)
C1 0.081(4) 0.135(5) 0.104(4) -0.043(4) 0.023(3) 0.038(4)
C2 0.094(4) 0.103(4) 0.114(4) -0.041(3) 0.073(3) -0.019(3)
C3 0.106(4) 0.096(3) 0.065(3) -0.021(2) 0.046(3) -0.007(3)
C4 0.115(4) 0.075(3) 0.087(3) -0.030(3) 0.058(3) -0.019(3)
C5 0.186(6) 0.068(3) 0.101(4) 0.009(3) 0.073(4) 0.039(4)
C6 0.0452(19) 0.056(2) 0.0457(18) 0.0002(15) 0.0194(15) 0.0002(15)
C7 0.065(2) 0.053(2) 0.0472(19) -0.0055(16) 0.0225(17) -0.0038(17)
C8 0.053(2) 0.073(2) 0.0491(19) -0.0189(17) 0.0219(17) -0.0121(17)
C9 0.071(2) 0.051(2) 0.0480(19) -0.0073(16) 0.0339(18) -0.0066(18)
C10 0.076(3) 0.063(2) 0.057(2) 0.0008(18) 0.034(2) 0.009(2)
C11 0.136(4) 0.057(3) 0.078(3) 0.005(2) 0.066(3) -0.003(3)
C12 0.133(4) 0.078(3) 0.088(3) -0.021(3) 0.075(3) -0.037(3)
C13 0.091(3) 0.104(4) 0.074(3) -0.037(3) 0.051(3) -0.033(3)
C14 0.065(2) 0.069(2) 0.050(2) -0.0159(17) 0.0323(19) -0.0110(19)
C15 0.062(2) 0.056(2) 0.0425(18) -0.0115(15) 0.0286(17) -0.0084(16)
C16 0.064(2) 0.051(2) 0.0483(19) -0.0094(15) 0.0281(17) -0.0095(17)
C17 0.068(2) 0.059(2) 0.058(2) -0.0200(17) 0.0349(19) -0.0198(18)
C18 0.090(3) 0.065(2) 0.063(2) -0.0067(18) 0.049(2) -0.010(2)
C19 0.090(3) 0.082(3) 0.095(3) -0.018(2) 0.066(3) -0.012(2)
C20 0.078(3) 0.079(3) 0.087(3) -0.016(2) 0.042(2) 0.006(2)
C21 0.078(3) 0.059(2) 0.060(2) -0.0094(18) 0.033(2) -0.0026(19)
C22 0.069(2) 0.062(2) 0.053(2) -0.0148(17) 0.0329(19) -0.0183(18)
C23 0.092(3) 0.066(2) 0.066(3) -0.014(2) 0.036(2) -0.019(2)
C24 0.163(5) 0.081(3) 0.069(3) -0.020(2) 0.061(3) -0.053(3)
C25 0.144(5) 0.123(4) 0.108(4) -0.042(3) 0.086(4) -0.081(4)
C26 0.091(3) 0.139(5) 0.116(4) -0.057(4) 0.069(3) -0.061(3)
C27 0.061(3) 0.092(3) 0.079(3) -0.032(2) 0.042(2) -0.030(2)
C28 0.101(4) 0.094(3) 0.088(3) 0.023(3) 0.038(3) 0.031(3)
C29 0.238(7) 0.120(4) 0.172(6) -0.042(4) 0.147(6) -0.097(5)
C30 0.068(3) 0.107(3) 0.062(2) -0.010(2) 0.019(2) 0.011(2)
C31 0.099(3) 0.071(3) 0.089(3) -0.017(2) 0.063(3) -0.030(2)
C32 0.124(4) 0.057(3) 0.099(3) 0.003(2) 0.062(3) 0.006(2)
C33 0.138(4) 0.057(3) 0.094(3) -0.002(2) 0.068(3) -0.023(3)
C34 0.107(4) 0.100(3) 0.079(3) 0.003(3) 0.020(3) 0.016(3)
C35 0.242(8) 0.232(8) 0.152(6) -0.054(5) 0.150(6) -0.132(6)
C36 0.057(3) 0.138(4) 0.095(3) -0.018(3) 0.021(2) 0.004(3)
C37 0.123(4) 0.074(3) 0.045(2) 0.010(2) 0.013(3) -0.016(3)
C38 0.122(4) 0.126(4) 0.057(3) 0.025(3) 0.044(3) -0.005(4)
C39 0.125(5) 0.102(4) 0.067(3) 0.034(3) 0.021(3) -0.039(3)
C40 0.180(6) 0.057(3) 0.084(3) 0.013(2) 0.036(4) 0.020(4)
C41 0.086(3) 0.110(4) 0.090(3) 0.031(3) 0.019(3) 0.007(3)
C42 0.0493(19) 0.051(2) 0.0401(18) 0.0017(14) 0.0192(15) -0.0024(15)
C43 0.058(2) 0.0479(18) 0.0401(17) 0.0038(14) 0.0272(16) -0.0009(15)
C44 0.0526(19) 0.0530(19) 0.0394(17) 0.0045(14) 0.0243(15) -0.0048(15)
C45 0.065(2) 0.0472(18) 0.0335(16) 0.0006(14) 0.0198(16) 0.0004(16)
C46 0.067(2) 0.055(2) 0.0483(19) 0.0013(16) 0.0271(18) 0.0040(17)
C47 0.100(3) 0.060(2) 0.057(2) -0.0067(18) 0.043(2) 0.005(2)
C48 0.094(3) 0.061(2) 0.044(2) -0.0042(17) 0.022(2) -0.018(2)
C49 0.065(2) 0.079(3) 0.051(2) 0.002(2) 0.0154(19) -0.019(2)
C50 0.051(2) 0.062(2) 0.0447(18) 0.0042(16) 0.0202(16) -0.0020(17)
C51 0.057(2) 0.054(2) 0.0328(17) 0.0028(14) 0.0194(16) -0.0001(15)
C52 0.057(2) 0.0479(19) 0.0415(18) 0.0057(15) 0.0265(17) 0.0001(15)
C53 0.063(2) 0.050(2) 0.0429(18) 0.0040(15) 0.0309(17) -0.0053(16)
C54 0.085(3) 0.063(2) 0.045(2) 0.0028(17) 0.023(2) 0.007(2)
C55 0.078(3) 0.086(3) 0.053(2) 0.003(2) 0.009(2) 0.003(2)
C56 0.067(3) 0.080(3) 0.067(3) 0.016(2) 0.016(2) 0.019(2)
C57 0.065(2) 0.059(2) 0.059(2) 0.0071(18) 0.034(2) 0.0041(18)
C58 0.063(2) 0.0453(18) 0.0341(17) 0.0032(14) 0.0179(16) -0.0126(15)
C59 0.075(3) 0.053(2) 0.049(2) 0.0022(16) 0.0359(19) -0.0065(17)
C60 0.125(4) 0.062(2) 0.071(3) -0.010(2) 0.067(3) -0.021(2)
C61 0.121(4) 0.075(3) 0.057(2) -0.014(2) 0.043(3) -0.044(3)
C62 0.082(3) 0.080(3) 0.051(2) -0.002(2) 0.015(2) -0.035(2)
C63 0.068(2) 0.059(2) 0.045(2) 0.0034(16) 0.0222(19) -0.0129(17)
C64 0.073(3) 0.083(3) 0.096(3) -0.003(2) 0.038(2) 0.014(2)
C65 0.145(4) 0.083(3) 0.083(3) -0.026(2) 0.037(3) -0.034(3)
C66 0.061(2) 0.096(3) 0.079(3) 0.006(2) 0.035(2) 0.004(2)
C67 0.086(3) 0.053(2) 0.052(2) -0.0035(17) 0.037(2) -0.0106(19)
C68 0.091(3) 0.055(2) 0.079(3) 0.011(2) 0.051(3) 0.015(2)
C69 0.108(3) 0.051(2) 0.073(3) -0.004(2) 0.056(3) 0.000(2)
C70 0.086(3) 0.098(3) 0.084(3) 0.016(2) 0.050(3) 0.004(2)
C71 0.218(6) 0.162(5) 0.079(3) -0.068(3) 0.074(4) -0.124(5)
C72 0.063(2) 0.105(3) 0.072(3) 0.007(2) 0.026(2) 0.000(2)
C79A 0.138(4) 0.146(3) 0.344(9) 0.017(4) -0.029(5) 0.009(3)
C73A 0.138(4) 0.146(3) 0.344(9) 0.017(4) -0.029(5) 0.009(3)
C75A 0.138(4) 0.146(3) 0.344(9) 0.017(4) -0.029(5) 0.009(3)
C78A 0.138(4) 0.146(3) 0.344(9) 0.017(4) -0.029(5) 0.009(3)
C77A 0.138(4) 0.146(3) 0.344(9) 0.017(4) -0.029(5) 0.009(3)
C76A 0.138(4) 0.146(3) 0.344(9) 0.017(4) -0.029(5) 0.009(3)
C74A 0.138(4) 0.146(3) 0.344(9) 0.017(4) -0.029(5) 0.009(3)
C79B 0.138(4) 0.146(3) 0.344(9) 0.017(4) -0.029(5) 0.009(3)
C77B 0.138(4) 0.146(3) 0.344(9) 0.017(4) -0.029(5) 0.009(3)
C76B 0.138(4) 0.146(3) 0.344(9) 0.017(4) -0.029(5) 0.009(3)
C75B 0.138(4) 0.146(3) 0.344(9) 0.017(4) -0.029(5) 0.009(3)
C73B 0.138(4) 0.146(3) 0.344(9) 0.017(4) -0.029(5) 0.009(3)
C74B 0.138(4) 0.146(3) 0.344(9) 0.017(4) -0.029(5) 0.009(3)
C78B 0.138(4) 0.146(3) 0.344(9) 0.017(4) -0.029(5) 0.009(3)

loop_
_atom_type_symbol
_atom_type_description
_atom_type_scat_dispersion_real
_atom_type_scat_dispersion_imag
_atom_type_scat_source
C C 0.0033 0.0016 'International Tables Vol C Tables 4.2.6.8 and 6.1.1.4'
H H 0.0000 0.0000 'International Tables Vol C Tables 4.2.6.8 and 6.1.1.4'
N N 0.0061 0.0033 'International Tables Vol C Tables 4.2.6.8 and 6.1.1.4'
Ni Ni 0.3393 1.1124 'International Tables Vol C Tables 4.2.6.8 and 6.1.1.4'

loop_
_geom_angle_atom_site_label_1
_geom_angle_atom_site_label_2
_geom_angle_atom_site_label_3
_geom_angle
_geom_angle_site_symmetry_1
_geom_angle_site_symmetry_3
_geom_angle_publ_flag
C6 Ni1 C4 168.63(18) . . ?
C6 Ni1 C1 112.28(17) . . ?
C4 Ni1 C1 65.48(19) . . ?
C6 Ni1 C5 132.1(2) . . ?
C4 Ni1 C5 38.95(18) . . ?
C1 Ni1 C5 39.7(2) . . ?
C6 Ni1 C3 151.24(17) . . ?
C4 Ni1 C3 39.15(16) . . ?
C1 Ni1 C3 63.9(2) . . ?
C5 Ni1 C3 64.89(19) . . ?
C6 Ni1 C2 121.46(16) . . ?
C4 Ni1 C2 64.34(17) . . ?
C1 Ni1 C2 38.04(19) . . ?
C5 Ni1 C2 64.7(2) . . ?
C3 Ni1 C2 37.22(16) . . ?
C42 Ni2 C40 140.4(2) . . ?
C42 Ni2 C38 144.7(2) . . ?
C40 Ni2 C38 63.9(2) . . ?
C42 Ni2 C41 116.48(17) . . ?
C40 Ni2 C41 38.8(2) . . ?
C38 Ni2 C41 63.4(2) . . ?
C42 Ni2 C37 119.58(15) . . ?
C40 Ni2 C37 63.31(18) . . ?
C38 Ni2 C37 36.94(17) . . ?
C41 Ni2 C37 37.63(18) . . ?
C6 N1 C9 124.2(3) . . ?
C6 N1 C7 114.6(3) . . ?
C9 N1 C7 120.8(2) . . ?
C6 N2 C22 124.0(3) . . ?
C6 N2 C8 113.9(2) . . ?
C22 N2 C8 122.1(3) . . ?
C42 N3 C45 124.5(2) . . ?
C42 N3 C43 114.9(2) . . ?
C45 N3 C43 120.4(2) . . ?
C42 N4 C58 124.5(2) . . ?
C42 N4 C44 114.2(2) . . ?
C58 N4 C44 121.0(2) . . ?
C2 C1 C5 108.0(5) . . ?
C2 C1 Ni1 72.7(3) . . ?
C5 C1 Ni1 70.4(3) . . ?
C3 C2 C1 109.0(5) . . ?
C3 C2 Ni1 70.5(2) . . ?
C1 C2 Ni1 69.3(3) . . ?
C2 C3 C4 108.3(4) . . ?
C2 C3 Ni1 72.3(2) . . ?
C4 C3 Ni1 68.2(2) . . ?
C5 C4 C3 108.6(4) . . ?
C5 C4 Ni1 72.2(2) . . ?
C3 C4 Ni1 72.6(2) . . ?
C4 C5 C1 106.0(5) . . ?
C4 C5 Ni1 68.9(3) . . ?
C1 C5 Ni1 69.9(3) . . ?
N1 C6 N2 107.0(3) . . ?
N1 C6 Ni1 126.5(2) . . ?
N2 C6 Ni1 126.4(2) . . ?
N1 C7 C15 115.0(3) . . ?
N1 C7 C8 102.3(2) . . ?
C15 C7 C8 105.3(3) . . ?
N2 C8 C17 114.4(3) . . ?
N2 C8 C7 102.2(2) . . ?
C17 C8 C7 105.1(3) . . ?
C14 C9 C10 121.1(3) . . ?
C14 C9 N1 120.6(3) . . ?
C10 C9 N1 118.3(3) . . ?
C11 C10 C9 118.3(4) . . ?
C11 C10 C28 121.3(4) . . ?
C9 C10 C28 120.3(3) . . ?
C12 C11 C10 122.1(4) . . ?
C11 C12 C13 118.4(4) . . ?
C11 C12 C29 120.6(5) . . ?
C13 C12 C29 121.0(5) . . ?
C12 C13 C14 123.0(4) . . ?
C13 C14 C9 117.0(4) . . ?
C13 C14 C30 120.8(4) . . ?
C9 C14 C30 122.1(3) . . ?
C18 C15 C16 119.3(3) . . ?
C18 C15 C7 132.5(3) . . ?
C16 C15 C7 108.2(3) . . ?
C17 C16 C21 123.5(3) . . ?
C17 C16 C15 113.4(3) . . ?
C21 C16 C15 123.1(3) . . ?
C31 C17 C16 118.6(3) . . ?
C31 C17 C8 133.6(3) . . ?
C16 C17 C8 107.9(3) . . ?
C15 C18 C19 118.4(3) . . ?
C20 C19 C18 122.9(4) . . ?
C19 C20 C21 120.0(4) . . ?
C16 C21 C32 115.9(4) . . ?
C16 C21 C20 116.3(3) . . ?
C32 C21 C20 127.7(4) . . ?
C23 C22 C27 122.0(4) . . ?
C23 C22 N2 119.9(3) . . ?
C27 C22 N2 118.1(3) . . ?
C22 C23 C24 117.6(4) . . ?
C22 C23 C34 121.6(4) . . ?
C24 C23 C34 120.7(4) . . ?
C25 C24 C23 121.9(5) . . ?
C26 C25 C24 118.3(5) . . ?
C26 C25 C35 122.5(7) . . ?
C24 C25 C35 119.2(6) . . ?
C25 C26 C27 122.8(5) . . ?
C26 C27 C22 117.4(4) . . ?
C26 C27 C36 120.2(4) . . ?
C22 C27 C36 122.4(3) . . ?
C17 C31 C33 119.2(4) . . ?
C33 C32 C21 120.2(4) . . ?
C32 C33 C31 122.6(4) . . ?
C38 C37 C41 109.0(5) . . ?
C38 C37 Ni2 70.0(2) . . ?
C41 C37 Ni2 69.8(2) . . ?
C37 C38 C39 108.7(5) . . ?
C37 C38 Ni2 73.1(2) . . ?
C39 C38 Ni2 68.1(2) . . ?
C40 C39 C38 107.1(5) . . ?
C39 C40 C41 108.3(5) . . ?
C39 C40 Ni2 69.3(3) . . ?
C41 C40 Ni2 72.0(3) . . ?
C37 C41 C40 106.7(5) . . ?
C37 C41 Ni2 72.6(3) . . ?
C40 C41 Ni2 69.2(3) . . ?
N3 C42 N4 106.6(2) . . ?
N3 C42 Ni2 127.2(2) . . ?
N4 C42 Ni2 126.1(2) . . ?
N3 C43 C51 114.4(2) . . ?
N3 C43 C44 101.9(2) . . ?
C51 C43 C44 105.3(2) . . ?
N4 C44 C53 114.7(2) . . ?
N4 C44 C43 102.3(2) . . ?
C53 C44 C43 104.7(2) . . ?
C46 C45 C50 121.5(3) . . ?
C46 C45 N3 118.2(3) . . ?
C50 C45 N3 120.2(3) . . ?
C45 C46 C47 118.0(3) . . ?
C45 C46 C64 121.8(3) . . ?
C47 C46 C64 120.2(3) . . ?
C48 C47 C46 122.4(3) . . ?
C47 C48 C49 118.1(3) . . ?
C47 C48 C65 121.0(4) . . ?
C49 C48 C65 120.9(4) . . ?
C48 C49 C50 122.6(3) . . ?
C49 C50 C45 117.3(3) . . ?
C49 C50 C66 120.1(3) . . ?
C45 C50 C66 122.6(3) . . ?
C54 C51 C52 119.2(3) . . ?
C54 C51 C43 132.6(3) . . ?
C52 C51 C43 108.2(3) . . ?
C53 C52 C51 113.3(3) . . ?
C53 C52 C57 122.9(3) . . ?
C51 C52 C57 123.8(3) . . ?
C67 C53 C52 119.4(3) . . ?
C67 C53 C44 132.2(3) . . ?
C52 C53 C44 108.4(3) . . ?
C51 C54 C55 118.6(3) . . ?
C56 C55 C54 122.2(4) . . ?
C55 C56 C57 121.3(3) . . ?
C68 C57 C52 116.5(3) . . ?
C68 C57 C56 128.7(4) . . ?
C52 C57 C56 114.9(3) . . ?
C59 C58 C63 122.2(3) . . ?
C59 C58 N4 119.8(3) . . ?
C63 C58 N4 118.0(3) . . ?
C58 C59 C60 117.1(3) . . ?
C58 C59 C70 122.9(3) . . ?
C60 C59 C70 120.0(3) . . ?
C61 C60 C59 123.1(4) . . ?
C62 C61 C60 118.0(4) . . ?
C62 C61 C71 121.9(5) . . ?
C60 C61 C71 120.0(5) . . ?
C61 C62 C63 122.5(4) . . ?
C58 C63 C62 117.1(3) . . ?
C58 C63 C72 121.9(3) . . ?
C62 C63 C72 120.9(3) . . ?
C53 C67 C69 118.3(3) . . ?
C69 C68 C57 120.6(3) . . ?
C68 C69 C67 122.3(3) . . ?
C75A C73A C74A 120.0 . . ?
C75A C73A C79A 112.4(12) . . ?
C74A C73A C79A 127.5(12) . . ?
C73A C75A C78A 120.0 . . ?
C77A C78A C75A 120.0 . . ?
C78A C77A C76A 120.0 . . ?
C74A C76A C77A 120.0 . . ?
C76A C74A C73A 120.0 . . ?
C73B C79B C75B 46.1(13) . . ?
C76B C77B C78B 120.0 . . ?
C75B C76B C77B 120.0 . . ?
C76B C75B C73B 120.0 . . ?
C76B C75B C79B 158.8(15) . . ?
C73B C75B C79B 46.6(12) . . ?
C75B C73B C74B 120.0 . . ?
C75B C73B C79B 87(2) . . ?
C74B C73B C79B 146(2) . . ?
C78B C74B C73B 120.0 . . ?
C74B C78B C77B 120.0 . . ?

loop_
_geom_bond_atom_site_label_1
_geom_bond_atom_site_label_2
_geom_bond_distance
_geom_bond_site_symmetry_2
_geom_bond_publ_flag
Ni1 C6 1.826(3) . ?
Ni1 C4 2.070(4) . ?
Ni1 C1 2.106(4) . ?
Ni1 C5 2.114(4) . ?
Ni1 C3 2.128(4) . ?
Ni1 C2 2.150(4) . ?
Ni2 C42 1.831(3) . ?
Ni2 C40 2.091(4) . ?
Ni2 C38 2.124(4) . ?
Ni2 C41 2.126(4) . ?
Ni2 C37 2.163(4) . ?
N1 C6 1.351(4) . ?
N1 C9 1.427(4) . ?
N1 C7 1.478(4) . ?
N2 C6 1.361(4) . ?
N2 C22 1.425(4) . ?
N2 C8 1.486(4) . ?
N3 C42 1.352(4) . ?
N3 C45 1.438(4) . ?
N3 C43 1.471(4) . ?
N4 C42 1.364(4) . ?
N4 C58 1.425(4) . ?
N4 C44 1.474(3) . ?
C1 C2 1.388(7) . ?
C1 C5 1.433(7) . ?
C2 C3 1.366(6) . ?
C3 C4 1.408(6) . ?
C4 C5 1.396(7) . ?
C7 C15 1.504(4) . ?
C7 C8 1.553(4) . ?
C8 C17 1.515(5) . ?
C9 C14 1.398(5) . ?
C9 C10 1.400(5) . ?
C10 C11 1.383(5) . ?
C10 C28 1.518(5) . ?
C11 C12 1.362(6) . ?
C12 C13 1.376(6) . ?
C12 C29 1.520(6) . ?
C13 C14 1.385(5) . ?
C14 C30 1.505(5) . ?
C15 C18 1.366(4) . ?
C15 C16 1.403(4) . ?
C16 C17 1.402(4) . ?
C16 C21 1.403(5) . ?
C17 C31 1.360(5) . ?
C18 C19 1.407(5) . ?
C19 C20 1.363(5) . ?
C20 C21 1.419(5) . ?
C21 C32 1.410(5) . ?
C22 C23 1.378(5) . ?
C22 C27 1.403(5) . ?
C23 C24 1.395(6) . ?
C23 C34 1.501(6) . ?
C24 C25 1.385(7) . ?
C25 C26 1.363(7) . ?
C25 C35 1.540(7) . ?
C26 C27 1.381(6) . ?
C27 C36 1.500(6) . ?
C31 C33 1.396(6) . ?
C32 C33 1.367(6) . ?
C37 C38 1.359(6) . ?
C37 C41 1.384(7) . ?
C38 C39 1.389(7) . ?
C39 C40 1.383(7) . ?
C40 C41 1.400(7) . ?
C43 C51 1.508(4) . ?
C43 C44 1.560(4) . ?
C44 C53 1.514(4) . ?
C45 C46 1.385(4) . ?
C45 C50 1.395(4) . ?
C46 C47 1.389(5) . ?
C46 C64 1.507(5) . ?
C47 C48 1.365(5) . ?
C48 C49 1.373(5) . ?
C48 C65 1.516(5) . ?
C49 C50 1.391(5) . ?
C50 C66 1.504(5) . ?
C51 C54 1.359(4) . ?
C51 C52 1.403(4) . ?
C52 C53 1.402(4) . ?
C52 C57 1.406(4) . ?
C53 C67 1.370(4) . ?
C54 C55 1.407(5) . ?
C55 C56 1.361(5) . ?
C56 C57 1.416(5) . ?
C57 C68 1.398(5) . ?
C58 C59 1.387(4) . ?
C58 C63 1.399(4) . ?
C59 C60 1.392(5) . ?
C59 C70 1.493(5) . ?
C60 C61 1.375(6) . ?
C61 C62 1.366(6) . ?
C61 C71 1.531(5) . ?
C62 C63 1.401(5) . ?
C63 C72 1.496(5) . ?
C67 C69 1.406(5) . ?
C68 C69 1.377(5) . ?
C79A C73A 1.42(2) . ?
C73A C75A 1.3900 . ?
C73A C74A 1.3900 . ?
C75A C78A 1.3900 . ?
C78A C77A 1.3900 . ?
C77A C76A 1.3900 . ?
C76A C74A 1.3900 . ?
C79B C73B 1.40(3) . ?
C79B C75B 1.93(5) . ?
C77B C76B 1.3900 . ?
C77B C78B 1.3900 . ?
C76B C75B 1.3900 . ?
C75B C73B 1.3900 . ?
C73B C74B 1.3900 . ?
C74B C78B 1.3900 . ?
